data_4312786
loop_
_publ_author_name
'J. Frantz Folmer-Andersen'
'Hassan A\"it-Haddou'
'Vincent M. Lynch'
'Eric V. Anslyn'

_publ_section_title
;
 2,6-Di(pyrimidin-4-yl)pyridine Ligands with Nitrogen-Containing
 Auxiliaries: The Formation of Functionalized Molecular Clefts upon Metal
 Coordination
;
_journal_name_full 'Inorganic Chemistry'
_journal_page_first 8674
_journal_page_last 8681
_journal_paper_doi 10.1021/ic034823b
_journal_volume 42
_journal_year 2003
_chemical_formula_sum 'C20 H39 Cl6 N11 O6 Zn2'
_chemical_formula_weight 873.06
_chemical_name_systematic
; 
 ? 
;
_space_group_IT_number 2
_symmetry_cell_setting triclinic
_symmetry_space_group_name_Hall '-P 1'
_symmetry_space_group_name_H-M 'P -1'
_atom_sites_solution_hydrogens geom
_atom_sites_solution_primary direct
_atom_sites_solution_secondary difmap
_audit_creation_method SHELXL-97
_cell_angle_alpha 87.483(1)
_cell_angle_beta 75.666(1)
_cell_angle_gamma 89.428(1)
_cell_formula_units_Z 2
_cell_length_a 8.5015(2)
_cell_length_b 14.0357(3)
_cell_length_c 16.3775(4)
_cell_measurement_reflns_used 51955
_cell_measurement_temperature 123(2)
_cell_measurement_theta_max 27.5
_cell_measurement_theta_min 1.45
_cell_volume 1891.57(8)
_computing_cell_refinement 'Collect software, Nonius B.V. 1998'
_computing_data_collection 'Collect software, Nonius B.V. 1998'
_computing_data_reduction
;
DENZO and Scalepack (Otwinoski and Minor, 1997)
;
_computing_molecular_graphics 'XP SHELXTL/PC, Siemens Analytical'
_computing_structure_refinement 'XL SHELXTL/PC, Siemens Analytical'
_computing_structure_solution
;
SIR97 - Altomare A., Burla M.C., Camalli M., Cascarano G.L., Giacovazzo C., 
Guagliardi A., Moliterni A.G.G., Polidori G.,Spagna R.
;
_diffrn_ambient_temperature 123(2)
_diffrn_measured_fraction_theta_full 0.989
_diffrn_measured_fraction_theta_max 0.989
_diffrn_measurement_device_type 'Nonius Kappa CCD'
_diffrn_measurement_method \w-scans
_diffrn_radiation_monochromator graphite
_diffrn_radiation_source 'fine-focus sealed tube'
_diffrn_radiation_type MoK\a
_diffrn_radiation_wavelength 0.71073
_diffrn_reflns_av_R_equivalents 0.0530
_diffrn_reflns_av_sigmaI/netI 0.0380
_diffrn_reflns_limit_h_max 11
_diffrn_reflns_limit_h_min -10
_diffrn_reflns_limit_k_max 18
_diffrn_reflns_limit_k_min -16
_diffrn_reflns_limit_l_max 21
_diffrn_reflns_limit_l_min -20
_diffrn_reflns_number 33906
_diffrn_reflns_theta_full 27.49
_diffrn_reflns_theta_max 27.49
_diffrn_reflns_theta_min 3.01
_exptl_absorpt_coefficient_mu 1.740
_exptl_absorpt_correction_T_max 0.8453
_exptl_absorpt_correction_T_min 0.5357
_exptl_absorpt_correction_type gaussian
_exptl_absorpt_process_details 'XPREP SHELXTL/PC, Siemens Analytical'
_exptl_crystal_colour 'pale yellow'
_exptl_crystal_density_diffrn 1.533
_exptl_crystal_density_method 'not measured'
_exptl_crystal_description needles
_exptl_crystal_F_000 892
_exptl_crystal_size_max 0.41
_exptl_crystal_size_mid 0.14
_exptl_crystal_size_min 0.10
_refine_diff_density_max 0.453
_refine_diff_density_min -0.456
_refine_diff_density_rms 0.076
_refine_ls_extinction_coef 0.0018(6)
_refine_ls_extinction_expression Fc^*^=kFc[1+0.001xFc^2^\l^3^/sin(2\q)]^-1/4^
_refine_ls_extinction_method SHELXL
_refine_ls_goodness_of_fit_ref 1.035
_refine_ls_hydrogen_treatment mixed
_refine_ls_matrix_type full
_refine_ls_number_parameters 362
_refine_ls_number_reflns 8578
_refine_ls_number_restraints 0
_refine_ls_restrained_S_all 1.035
_refine_ls_R_factor_all 0.0447
_refine_ls_R_factor_gt 0.0355
_refine_ls_shift/su_max 0.001
_refine_ls_shift/su_mean 0.000
_refine_ls_structure_factor_coef Fsqd
_refine_ls_weighting_details 'calc w=1/[\s^2^(Fo^2^)+(0.0519P)^2^+1.1855P] where P=(Fo^2^+2Fc^2^)/3'
_refine_ls_weighting_scheme calc
_refine_ls_wR_factor_gt 0.0954
_refine_ls_wR_factor_ref 0.0996
_reflns_number_gt 7278
_reflns_number_total 8578
_reflns_threshold_expression >2sigma(I)
_cod_data_source_file ic034823bsi20030714_064954.cif
_cod_data_source_block znguan
_cod_depositor_comments
;
The following automatic conversions were performed:

'_symmetry_cell_setting' value 'Triclinic' changed to 'triclinic'
according to the built-in table from CIF Core dictionary named
'cif_core.dic' version 2.4.1 from 2010-06-29.

Automatic conversion script
Id: cif_fix_values 1646 2011-03-28 12:23:43Z adriana 
;
_cod_database_code 4312786

loop_
_symmetry_equiv_pos_as_xyz
'x, y, z'
'-x, -y, -z'

loop_
_atom_site_label
_atom_site_type_symbol
_atom_site_fract_x
_atom_site_fract_y
_atom_site_fract_z
_atom_site_U_iso_or_equiv
_atom_site_adp_type
_atom_site_occupancy
_atom_site_symmetry_multiplicity
_atom_site_calc_flag
_atom_site_refinement_flags
_atom_site_disorder_assembly
_atom_site_disorder_group
Zn1 Zn 0.34021(3) 0.277829(17) 0.121078(16) 0.02267(9) Uani 1 1 d . . .
Cl1 Cl 0.09085(7) 0.29824(4) 0.09879(4) 0.02676(13) Uani 1 1 d . . .
Cl2 Cl 0.36182(8) 0.15927(4) 0.21684(4) 0.03293(14) Uani 1 1 d . . .
N1 N 0.4441(2) 0.19458(13) 0.00450(12) 0.0224(4) Uani 1 1 d . . .
C2 C 0.3916(3) 0.11295(15) -0.01929(14) 0.0233(4) Uani 1 1 d . . .
N3 N 0.4496(2) 0.07239(14) -0.09241(12) 0.0283(4) Uani 1 1 d . . .
C4 C 0.5695(3) 0.11954(18) -0.14762(15) 0.0311(5) Uani 1 1 d . . .
H4 H 0.6133 0.0932 -0.2017 0.037 Uiso 1 1 d R . .
C5 C 0.6329(3) 0.20392(18) -0.12979(15) 0.0306(5) Uani 1 1 d . . .
H5 H 0.7184 0.2367 -0.1704 0.037 Uiso 1 1 d R . .
C6 C 0.5670(3) 0.23953(16) -0.05113(14) 0.0239(4) Uani 1 1 d . . .
C7 C 0.6245(3) 0.32879(16) -0.02258(14) 0.0247(5) Uani 1 1 d . . .
N8 N 0.5351(2) 0.35852(13) 0.05138(12) 0.0233(4) Uani 1 1 d . . .
C9 C 0.5747(3) 0.43906(16) 0.08317(15) 0.0253(5) Uani 1 1 d . . .
C10 C 0.7103(3) 0.49283(17) 0.04112(16) 0.0301(5) Uani 1 1 d . . .
H10 H 0.7383 0.5501 0.0643 0.036 Uiso 1 1 d R . .
C11 C 0.8036(3) 0.46141(18) -0.03460(17) 0.0330(5) Uani 1 1 d . . .
H11 H 0.8975 0.4972 -0.0644 0.040 Uiso 1 1 d R . .
C12 C 0.7617(3) 0.37896(17) -0.06756(16) 0.0297(5) Uani 1 1 d . . .
H12 H 0.8255 0.3570 -0.1203 0.036 Uiso 1 1 d R . .
C13 C 0.4647(3) 0.46486(16) 0.16422(15) 0.0258(5) Uani 1 1 d . . .
N14 N 0.3452(2) 0.40199(13) 0.19895(12) 0.0248(4) Uani 1 1 d . . .
C15 C 0.2445(3) 0.42273(17) 0.27250(15) 0.0265(5) Uani 1 1 d . . .
N16 N 0.2496(3) 0.50198(15) 0.31429(14) 0.0326(5) Uani 1 1 d . . .
C17 C 0.3674(3) 0.56427(18) 0.27807(17) 0.0336(6) Uani 1 1 d . . .
H17 H 0.3741 0.6225 0.3056 0.040 Uiso 1 1 d R . .
C18 C 0.4786(3) 0.54923(18) 0.20328(17) 0.0316(5) Uani 1 1 d . . .
H18 H 0.5618 0.5951 0.1790 0.038 Uiso 1 1 d R . .
C19 C 0.2540(3) 0.06345(16) 0.04339(15) 0.0258(5) Uani 1 1 d . . .
H19A H 0.2862 0.0478 0.0946 0.031 Uiso 1 1 d R . .
H19B H 0.1619 0.1052 0.0564 0.031 Uiso 1 1 d R . .
N20 N 0.2099(3) -0.02296(14) 0.00839(13) 0.0290(4) Uani 1 1 d . . .
H20 H 0.2566 -0.0339 -0.0432 0.035 Uiso 1 1 d R . .
C21 C 0.1026(3) -0.08595(16) 0.05135(16) 0.0289(5) Uani 1 1 d . . .
N22 N 0.0787(3) -0.16503(14) 0.01293(16) 0.0359(5) Uani 1 1 d . . .
H22A H 0.0110 -0.2077 0.0395 0.043 Uiso 1 1 d R . .
H22B H 0.1314 -0.1731 -0.0383 0.043 Uiso 1 1 d R . .
N23 N 0.0232(3) -0.07331(15) 0.13024(14) 0.0350(5) Uani 1 1 d . . .
H23A H 0.0401 -0.0229 0.1549 0.042 Uiso 1 1 d R . .
H23B H -0.0460 -0.1152 0.1568 0.042 Uiso 1 1 d R . .
C24 C 0.1167(3) 0.34862(18) 0.31063(15) 0.0294(5) Uani 1 1 d . . .
H24A H 0.0642 0.3298 0.2676 0.035 Uiso 1 1 d R . .
H24B H 0.1701 0.2927 0.3280 0.035 Uiso 1 1 d R . .
N25 N -0.0058(3) 0.37909(16) 0.38231(13) 0.0320(5) Uani 1 1 d . . .
H25 H -0.0930 0.4037 0.3729 0.038 Uiso 1 1 d R . .
C26 C 0.0066(3) 0.3717(2) 0.46138(17) 0.0383(6) Uani 1 1 d . . .
N27 N 0.1387(3) 0.3387(2) 0.48031(15) 0.0501(6) Uani 1 1 d . . .
H27A H 0.2195 0.3213 0.4409 0.060 Uiso 1 1 d R . .
H27B H 0.1446 0.3344 0.5320 0.060 Uiso 1 1 d R . .
N28 N -0.1206(3) 0.3982(2) 0.52142(16) 0.0525(7) Uani 1 1 d . . .
H28A H -0.1165 0.3938 0.5734 0.063 Uiso 1 1 d R . .
H28B H -0.2066 0.4198 0.5083 0.063 Uiso 1 1 d R . .
Zn2 Zn -0.17287(3) 0.66693(2) 0.270553(17) 0.02897(9) Uani 1 1 d . . .
Cl1A Cl -0.11287(9) 0.51509(5) 0.23347(5) 0.04258(17) Uani 1 1 d . . .
Cl2A Cl -0.38488(8) 0.67654(5) 0.38430(4) 0.04215(17) Uani 1 1 d . . .
Cl3A Cl 0.04127(8) 0.73549(5) 0.30543(4) 0.03669(15) Uani 1 1 d . . .
Cl4A Cl -0.22729(8) 0.74329(5) 0.15535(4) 0.03992(17) Uani 1 1 d . . .
O1W O -0.0092(3) 0.08058(19) 0.24166(16) 0.0690(7) Uani 1 1 d . . .
O2W O -0.2513(3) 0.13130(17) 0.15700(17) 0.0616(6) Uani 1 1 d . . .
H2WA H -0.3471 0.1379 0.1636 0.074 Uiso 1 1 d R . .
H2WB H -0.2006 0.1195 0.1913 0.074 Uiso 1 1 d R . .
O3W O -0.3673(3) 0.45271(17) 0.43646(14) 0.0581(6) Uani 1 1 d . . .
H3WA H -0.3715 0.5045 0.4146 0.070 Uiso 1 1 d R . .
H3WB H -0.4068 0.4138 0.4133 0.070 Uiso 1 1 d R . .
O4W O -0.3108(3) 0.32263(17) 0.22343(15) 0.0580(6) Uani 1 1 d . . .
H4WA H -0.2760 0.2763 0.1982 0.070 Uiso 1 1 d R . .
H4WB H -0.2493 0.3609 0.2330 0.070 Uiso 1 1 d R . .

loop_
_atom_site_aniso_label
_atom_site_aniso_U_11
_atom_site_aniso_U_22
_atom_site_aniso_U_33
_atom_site_aniso_U_23
_atom_site_aniso_U_13
_atom_site_aniso_U_12
Zn1 0.02307(14) 0.02079(14) 0.02360(14) -0.00164(10) -0.00449(10) -0.00257(10)
Cl1 0.0234(3) 0.0266(3) 0.0309(3) -0.0071(2) -0.0067(2) -0.0012(2)
Cl2 0.0425(3) 0.0279(3) 0.0288(3) 0.0017(2) -0.0100(3) -0.0003(2)
N1 0.0236(9) 0.0203(9) 0.0233(9) -0.0016(7) -0.0057(7) 0.0011(7)
C2 0.0232(11) 0.0202(11) 0.0270(11) -0.0013(8) -0.0070(9) 0.0038(8)
N3 0.0313(11) 0.0257(10) 0.0277(10) -0.0052(8) -0.0067(8) 0.0014(8)
C4 0.0330(13) 0.0335(13) 0.0248(12) -0.0069(10) -0.0025(10) 0.0052(10)
C5 0.0270(12) 0.0340(13) 0.0278(12) 0.0005(10) -0.0018(10) 0.0018(10)
C6 0.0223(11) 0.0229(11) 0.0253(11) 0.0000(9) -0.0041(9) 0.0022(8)
C7 0.0235(11) 0.0231(11) 0.0267(11) 0.0022(9) -0.0052(9) 0.0001(9)
N8 0.0211(9) 0.0226(9) 0.0261(10) 0.0003(7) -0.0057(8) -0.0025(7)
C9 0.0246(11) 0.0221(11) 0.0306(12) 0.0015(9) -0.0101(9) -0.0010(9)
C10 0.0300(12) 0.0238(12) 0.0379(13) 0.0029(10) -0.0118(10) -0.0062(9)
C11 0.0261(12) 0.0317(13) 0.0392(14) 0.0072(11) -0.0055(10) -0.0068(10)
C12 0.0275(12) 0.0289(12) 0.0307(12) 0.0046(10) -0.0045(10) -0.0010(9)
C13 0.0259(11) 0.0229(11) 0.0306(12) 0.0005(9) -0.0109(9) -0.0015(9)
N14 0.0259(10) 0.0234(10) 0.0264(10) -0.0033(7) -0.0086(8) 0.0005(7)
C15 0.0265(12) 0.0286(12) 0.0268(12) -0.0058(9) -0.0104(9) 0.0018(9)
N16 0.0328(11) 0.0341(11) 0.0335(11) -0.0120(9) -0.0117(9) 0.0016(9)
C17 0.0333(13) 0.0287(13) 0.0433(15) -0.0115(11) -0.0162(11) 0.0009(10)
C18 0.0313(13) 0.0267(12) 0.0405(14) -0.0053(10) -0.0151(11) -0.0036(10)
C19 0.0279(12) 0.0191(11) 0.0304(12) -0.0050(9) -0.0064(10) 0.0000(9)
N20 0.0337(11) 0.0225(10) 0.0317(11) -0.0046(8) -0.0094(9) -0.0034(8)
C21 0.0284(12) 0.0222(11) 0.0400(14) -0.0009(10) -0.0156(11) -0.0024(9)
N22 0.0372(12) 0.0242(11) 0.0502(14) -0.0048(9) -0.0173(10) -0.0047(9)
N23 0.0337(12) 0.0272(11) 0.0421(13) -0.0015(9) -0.0049(10) -0.0096(9)
C24 0.0312(13) 0.0335(13) 0.0231(11) -0.0062(9) -0.0056(10) 0.0006(10)
N25 0.0289(11) 0.0409(12) 0.0261(10) -0.0080(9) -0.0056(8) 0.0040(9)
C26 0.0366(14) 0.0496(16) 0.0289(13) -0.0108(11) -0.0068(11) -0.0041(12)
N27 0.0447(14) 0.0802(19) 0.0274(12) -0.0039(12) -0.0125(11) 0.0035(13)
N28 0.0401(14) 0.083(2) 0.0313(13) -0.0212(12) 0.0004(11) 0.0002(13)
Zn2 0.02912(16) 0.03127(16) 0.02600(15) 0.00149(11) -0.00622(11) -0.00295(11)
Cl1A 0.0545(4) 0.0322(3) 0.0463(4) -0.0053(3) -0.0222(3) 0.0070(3)
Cl2A 0.0322(3) 0.0594(4) 0.0326(3) -0.0067(3) -0.0026(3) -0.0051(3)
Cl3A 0.0301(3) 0.0474(4) 0.0323(3) 0.0003(3) -0.0073(2) -0.0078(3)
Cl4A 0.0413(4) 0.0380(3) 0.0449(4) 0.0162(3) -0.0217(3) -0.0132(3)
O1W 0.0747(17) 0.0704(17) 0.0549(15) -0.0172(12) 0.0005(13) -0.0245(13)
O2W 0.0435(13) 0.0586(15) 0.0752(17) -0.0127(12) 0.0014(12) 0.0015(11)
O3W 0.0713(16) 0.0510(13) 0.0503(13) 0.0055(10) -0.0120(12) -0.0218(11)
O4W 0.0498(13) 0.0528(14) 0.0662(15) -0.0022(11) -0.0046(11) 0.0030(11)

loop_
_atom_type_symbol
_atom_type_description
_atom_type_scat_dispersion_real
_atom_type_scat_dispersion_imag
_atom_type_scat_source
C C 0.0033 0.0016 'International Tables Vol C Tables 4.2.6.8 and 6.1.1.4'
H H 0.0000 0.0000 'International Tables Vol C Tables 4.2.6.8 and 6.1.1.4'
N N 0.0061 0.0033 'International Tables Vol C Tables 4.2.6.8 and 6.1.1.4'
O O 0.0106 0.0060 'International Tables Vol C Tables 4.2.6.8 and 6.1.1.4'
Cl Cl 0.1484 0.1585 'International Tables Vol C Tables 4.2.6.8 and 6.1.1.4'
Zn Zn 0.2839 1.4301 'International Tables Vol C Tables 4.2.6.8 and 6.1.1.4'

loop_
_geom_angle_atom_site_label_1
_geom_angle_atom_site_label_2
_geom_angle_atom_site_label_3
_geom_angle
_geom_angle_site_symmetry_1
_geom_angle_site_symmetry_3
_geom_angle_publ_flag
N8 Zn1 N14 76.09(7) . . ?
N8 Zn1 Cl1 120.47(5) . . ?
N14 Zn1 Cl1 98.98(5) . . ?
N8 Zn1 N1 74.71(7) . . ?
N14 Zn1 N1 150.80(7) . . ?
Cl1 Zn1 N1 96.38(5) . . ?
N8 Zn1 Cl2 124.02(5) . . ?
N14 Zn1 Cl2 99.02(5) . . ?
Cl1 Zn1 Cl2 115.40(2) . . ?
N1 Zn1 Cl2 96.57(5) . . ?
C2 N1 C6 116.81(19) . . ?
C2 N1 Zn1 129.30(15) . . ?
C6 N1 Zn1 113.58(14) . . ?
N3 C2 N1 126.1(2) . . ?
N3 C2 C19 117.6(2) . . ?
N1 C2 C19 116.31(19) . . ?
C2 N3 C4 116.0(2) . . ?
N3 C4 C5 122.7(2) . . ?
N3 C4 H4 118.6 . . ?
C5 C4 H4 118.7 . . ?
C4 C5 C6 117.0(2) . . ?
C4 C5 H5 121.4 . . ?
C6 C5 H5 121.6 . . ?
N1 C6 C5 121.3(2) . . ?
N1 C6 C7 115.7(2) . . ?
C5 C6 C7 123.1(2) . . ?
N8 C7 C12 121.3(2) . . ?
N8 C7 C6 115.04(19) . . ?
C12 C7 C6 123.6(2) . . ?
C7 N8 C9 120.3(2) . . ?
C7 N8 Zn1 120.61(15) . . ?
C9 N8 Zn1 119.00(15) . . ?
N8 C9 C10 121.2(2) . . ?
N8 C9 C13 115.0(2) . . ?
C10 C9 C13 123.8(2) . . ?
C11 C10 C9 118.4(2) . . ?
C11 C10 H10 120.8 . . ?
C9 C10 H10 120.8 . . ?
C12 C11 C10 120.3(2) . . ?
C12 C11 H11 120.0 . . ?
C10 C11 H11 119.7 . . ?
C11 C12 C7 118.4(2) . . ?
C11 C12 H12 120.7 . . ?
C7 C12 H12 120.9 . . ?
N14 C13 C18 120.5(2) . . ?
N14 C13 C9 116.2(2) . . ?
C18 C13 C9 123.2(2) . . ?
C15 N14 C13 117.8(2) . . ?
C15 N14 Zn1 128.63(16) . . ?
C13 N14 Zn1 113.57(15) . . ?
N14 C15 N16 125.5(2) . . ?
N14 C15 C24 115.9(2) . . ?
N16 C15 C24 118.6(2) . . ?
C15 N16 C17 115.9(2) . . ?
N16 C17 C18 123.3(2) . . ?
N16 C17 H17 118.4 . . ?
C18 C17 H17 118.3 . . ?
C17 C18 C13 117.0(2) . . ?
C17 C18 H18 121.4 . . ?
C13 C18 H18 121.6 . . ?
N20 C19 C2 109.84(19) . . ?
N20 C19 H19A 109.9 . . ?
C2 C19 H19A 109.6 . . ?
N20 C19 H19B 109.6 . . ?
C2 C19 H19B 109.6 . . ?
H19A C19 H19B 108.3 . . ?
C21 N20 C19 123.9(2) . . ?
C21 N20 H20 118.0 . . ?
C19 N20 H20 118.1 . . ?
N23 C21 N20 121.7(2) . . ?
N23 C21 N22 120.3(2) . . ?
N20 C21 N22 118.0(2) . . ?
C21 N22 H22A 120.1 . . ?
C21 N22 H22B 119.9 . . ?
H22A N22 H22B 120.0 . . ?
C21 N23 H23A 120.0 . . ?
C21 N23 H23B 120.0 . . ?
H23A N23 H23B 120.0 . . ?
N25 C24 C15 114.6(2) . . ?
N25 C24 H24A 108.8 . . ?
C15 C24 H24A 108.8 . . ?
N25 C24 H24B 108.4 . . ?
C15 C24 H24B 108.5 . . ?
H24A C24 H24B 107.5 . . ?
C26 N25 C24 124.6(2) . . ?
C26 N25 H25 117.9 . . ?
C24 N25 H25 117.5 . . ?
N27 C26 N25 121.4(3) . . ?
N27 C26 N28 120.9(3) . . ?
N25 C26 N28 117.7(3) . . ?
C26 N27 H27A 119.8 . . ?
C26 N27 H27B 120.2 . . ?
H27A N27 H27B 120.0 . . ?
C26 N28 H28A 119.8 . . ?
C26 N28 H28B 120.2 . . ?
H28A N28 H28B 120.0 . . ?
Cl2A Zn2 Cl1A 112.73(3) . . ?
Cl2A Zn2 Cl3A 106.25(3) . . ?
Cl1A Zn2 Cl3A 110.32(3) . . ?
Cl2A Zn2 Cl4A 111.16(3) . . ?
Cl1A Zn2 Cl4A 105.57(3) . . ?
Cl3A Zn2 Cl4A 110.89(3) . . ?
H2WA O2W H2WB 129.3 . . ?
H3WA O3W H3WB 110.3 . . ?
H4WA O4W H4WB 119.8 . . ?

loop_
_geom_bond_atom_site_label_1
_geom_bond_atom_site_label_2
_geom_bond_distance
_geom_bond_site_symmetry_2
_geom_bond_publ_flag
Zn1 N8 2.0779(19) . ?
Zn1 N14 2.2110(19) . ?
Zn1 Cl1 2.2520(6) . ?
Zn1 N1 2.2652(19) . ?
Zn1 Cl2 2.2737(6) . ?
N1 C2 1.342(3) . ?
N1 C6 1.345(3) . ?
C2 N3 1.328(3) . ?
C2 C19 1.505(3) . ?
N3 C4 1.341(3) . ?
C4 C5 1.378(4) . ?
C4 H4 0.9600 . ?
C5 C6 1.385(3) . ?
C5 H5 0.9601 . ?
C6 C7 1.485(3) . ?
C7 N8 1.342(3) . ?
C7 C12 1.395(3) . ?
N8 C9 1.345(3) . ?
C9 C10 1.397(3) . ?
C9 C13 1.479(3) . ?
C10 C11 1.384(4) . ?
C10 H10 0.9600 . ?
C11 C12 1.384(4) . ?
C11 H11 0.9600 . ?
C12 H12 0.9600 . ?
C13 N14 1.350(3) . ?
C13 C18 1.390(3) . ?
N14 C15 1.336(3) . ?
C15 N16 1.338(3) . ?
C15 C24 1.510(3) . ?
N16 C17 1.340(3) . ?
C17 C18 1.373(4) . ?
C17 H17 0.9600 . ?
C18 H18 0.9599 . ?
C19 N20 1.455(3) . ?
C19 H19A 0.9601 . ?
C19 H19B 0.9600 . ?
N20 C21 1.324(3) . ?
N20 H20 0.8601 . ?
C21 N23 1.320(3) . ?
C21 N22 1.341(3) . ?
N22 H22A 0.8603 . ?
N22 H22B 0.8599 . ?
N23 H23A 0.8600 . ?
N23 H23B 0.8598 . ?
C24 N25 1.441(3) . ?
C24 H24A 0.9701 . ?
C24 H24B 0.9699 . ?
N25 C26 1.325(3) . ?
N25 H25 0.8600 . ?
C26 N27 1.312(4) . ?
C26 N28 1.331(4) . ?
N27 H27A 0.8600 . ?
N27 H27B 0.8601 . ?
N28 H28A 0.8601 . ?
N28 H28B 0.8599 . ?
Zn2 Cl2A 2.2565(7) . ?
Zn2 Cl1A 2.2605(7) . ?
Zn2 Cl3A 2.2726(7) . ?
Zn2 Cl4A 2.2732(7) . ?
O2W H2WA 0.7999 . ?
O2W H2WB 0.7999 . ?
O3W H3WA 0.8002 . ?
O3W H3WB 0.8000 . ?
O4W H4WA 0.8001 . ?
O4W H4WB 0.8000 . ?

loop_
_geom_hbond_atom_site_label_D
_geom_hbond_atom_site_label_H
_geom_hbond_atom_site_label_A
_geom_hbond_distance_DH
_geom_hbond_distance_HA
_geom_hbond_distance_DA
_geom_hbond_angle_DHA
_geom_hbond_site_symmetry_A
N20 H20 O2W 0.86 2.37 3.107(3) 144.2 2
N22 H22A Cl4A 0.86 2.49 3.265(2) 150.8 1_545
N22 H22B O2W 0.86 2.02 2.828(4) 155.6 2
N23 H23A O1W 0.86 2.04 2.856(3) 157.0 .
N23 H23B Cl4A 0.86 2.53 3.304(2) 150.0 1_545
N25 H25 O3W 0.86 2.41 3.157(3) 145.1 .
N25 H25 Cl1A 0.86 2.75 3.327(2) 125.8 .
N27 H27B Cl2A 0.86 2.73 3.404(2) 136.7 2_566
N27 H27B Cl3A 0.86 2.88 3.577(3) 139.9 2_566
N28 H28B O3W 0.86 2.05 2.871(4) 159.3 .
O2W H2WA Cl2 0.80 2.43 3.216(2) 167.1 1_455
O2W H2WB O1W 0.80 2.06 2.822(4) 159.9 .
O3W H3WA Cl2A 0.80 2.45 3.231(2) 165.1 .
O4W H4WA O2W 0.80 2.16 2.934(3) 161.5 .
O4W H4WB Cl1A 0.80 2.47 3.228(3) 159.6 .

loop_
_geom_torsion_atom_site_label_1
_geom_torsion_atom_site_label_2
_geom_torsion_atom_site_label_3
_geom_torsion_atom_site_label_4
_geom_torsion
_geom_torsion_site_symmetry_1
_geom_torsion_site_symmetry_2
_geom_torsion_site_symmetry_3
_geom_torsion_site_symmetry_4
_geom_torsion_publ_flag
N8 Zn1 N1 C2 -177.2(2) . . . . ?
N14 Zn1 N1 C2 -178.76(16) . . . . ?
Cl1 Zn1 N1 C2 -57.30(18) . . . . ?
Cl2 Zn1 N1 C2 59.27(18) . . . . ?
N8 Zn1 N1 C6 -3.81(15) . . . . ?
N14 Zn1 N1 C6 -5.4(2) . . . . ?
Cl1 Zn1 N1 C6 116.09(15) . . . . ?
Cl2 Zn1 N1 C6 -127.33(14) . . . . ?
C6 N1 C2 N3 0.1(3) . . . . ?
Zn1 N1 C2 N3 173.36(16) . . . . ?
C6 N1 C2 C19 -179.88(19) . . . . ?
Zn1 N1 C2 C19 -6.7(3) . . . . ?
N1 C2 N3 C4 -1.6(3) . . . . ?
C19 C2 N3 C4 178.4(2) . . . . ?
C2 N3 C4 C5 1.5(4) . . . . ?
N3 C4 C5 C6 -0.1(4) . . . . ?
C2 N1 C6 C5 1.4(3) . . . . ?
Zn1 N1 C6 C5 -172.86(17) . . . . ?
C2 N1 C6 C7 -178.99(19) . . . . ?
Zn1 N1 C6 C7 6.7(2) . . . . ?
C4 C5 C6 N1 -1.4(3) . . . . ?
C4 C5 C6 C7 179.0(2) . . . . ?
N1 C6 C7 N8 -6.9(3) . . . . ?
C5 C6 C7 N8 172.7(2) . . . . ?
N1 C6 C7 C12 172.5(2) . . . . ?
C5 C6 C7 C12 -7.9(4) . . . . ?
C12 C7 N8 C9 1.2(3) . . . . ?
C6 C7 N8 C9 -179.36(19) . . . . ?
C12 C7 N8 Zn1 -175.92(17) . . . . ?
C6 C7 N8 Zn1 3.5(3) . . . . ?
N14 Zn1 N8 C7 179.20(18) . . . . ?
Cl1 Zn1 N8 C7 -88.45(17) . . . . ?
N1 Zn1 N8 C7 -0.01(16) . . . . ?
Cl2 Zn1 N8 C7 87.62(17) . . . . ?
N14 Zn1 N8 C9 2.04(16) . . . . ?
Cl1 Zn1 N8 C9 94.38(16) . . . . ?
N1 Zn1 N8 C9 -177.18(18) . . . . ?
Cl2 Zn1 N8 C9 -89.55(16) . . . . ?
C7 N8 C9 C10 -0.9(3) . . . . ?
Zn1 N8 C9 C10 176.23(17) . . . . ?
C7 N8 C9 C13 178.92(19) . . . . ?
Zn1 N8 C9 C13 -3.9(3) . . . . ?
N8 C9 C10 C11 0.1(3) . . . . ?
C13 C9 C10 C11 -179.7(2) . . . . ?
C9 C10 C11 C12 0.5(4) . . . . ?
C10 C11 C12 C7 -0.2(4) . . . . ?
N8 C7 C12 C11 -0.6(3) . . . . ?
C6 C7 C12 C11 180.0(2) . . . . ?
N8 C9 C13 N14 4.1(3) . . . . ?
C10 C9 C13 N14 -176.0(2) . . . . ?
N8 C9 C13 C18 -174.8(2) . . . . ?
C10 C9 C13 C18 5.1(4) . . . . ?
C18 C13 N14 C15 -1.6(3) . . . . ?
C9 C13 N14 C15 179.46(19) . . . . ?
C18 C13 N14 Zn1 176.53(17) . . . . ?
C9 C13 N14 Zn1 -2.4(2) . . . . ?
N8 Zn1 N14 C15 178.2(2) . . . . ?
Cl1 Zn1 N14 C15 58.91(19) . . . . ?
N1 Zn1 N14 C15 179.78(16) . . . . ?
Cl2 Zn1 N14 C15 -58.79(19) . . . . ?
N8 Zn1 N14 C13 0.32(15) . . . . ?
Cl1 Zn1 N14 C13 -119.01(15) . . . . ?
N1 Zn1 N14 C13 1.9(2) . . . . ?
Cl2 Zn1 N14 C13 123.29(15) . . . . ?
C13 N14 C15 N16 1.5(3) . . . . ?
Zn1 N14 C15 N16 -176.34(17) . . . . ?
C13 N14 C15 C24 -177.7(2) . . . . ?
Zn1 N14 C15 C24 4.4(3) . . . . ?
N14 C15 N16 C17 -0.4(4) . . . . ?
C24 C15 N16 C17 178.8(2) . . . . ?
C15 N16 C17 C18 -0.7(4) . . . . ?
N16 C17 C18 C13 0.5(4) . . . . ?
N14 C13 C18 C17 0.7(3) . . . . ?
C9 C13 C18 C17 179.5(2) . . . . ?
N3 C2 C19 N20 -0.5(3) . . . . ?
N1 C2 C19 N20 179.48(18) . . . . ?
C2 C19 N20 C21 173.9(2) . . . . ?
C19 N20 C21 N23 1.7(4) . . . . ?
C19 N20 C21 N22 -176.8(2) . . . . ?
N14 C15 C24 N25 -170.4(2) . . . . ?
N16 C15 C24 N25 10.3(3) . . . . ?
C15 C24 N25 C26 -87.5(3) . . . . ?
C24 N25 C26 N27 3.0(4) . . . . ?
C24 N25 C26 N28 -176.3(3) . . . . ?
